data_7001957
loop_
_publ_author_name
'Ruiz, Javier'
'Berros, \'Angela'
'Perandones, Bernab\'e F.'
'Vivanco, Maril\'in'

_publ_section_title
;
 NHC--manganese(i) complexes as carbene transfer agents
;
_journal_issue 35
_journal_name_full 'Dalton Transactions'
_journal_page_first 6999
_journal_paper_doi 10.1039/b906450h
_journal_year 2009
_chemical_compound_source 'synthesis as described'
_chemical_formula_moiety 'C23 H18 Mn N4 O3, Cl O4'
_chemical_formula_sum 'C23 H18 Cl Mn N4 O7'
_chemical_formula_weight 552.8
_chemical_name_systematic
;
?
;
_space_group_IT_number 2
_symmetry_cell_setting triclinic
_symmetry_Int_Tables_number 2
_symmetry_space_group_name_Hall '-P 1'
_symmetry_space_group_name_H-M 'P -1'
_atom_sites_solution_hydrogens geom
_atom_sites_solution_primary direct
_atom_sites_solution_secondary difmap
_audit_conform_dict_location ftp://ftp.iucr.org/pub/cif_core.dic
_audit_conform_dict_name cif_core.dic
_audit_conform_dict_version 2.3
_audit_creation_date 2007-05-04T11:35:29-00:00
_audit_creation_method 'WinGX routine CIF_UPDATE'
_cell_angle_alpha 79.323(2)
_cell_angle_beta 80.7630(10)
_cell_angle_gamma 73.7540(10)
_cell_formula_units_Z 2
_cell_length_a 8.9537(2)
_cell_length_b 10.4298(2)
_cell_length_c 13.1270(3)
_cell_measurement_reflns_used 1933
_cell_measurement_temperature 100(2)
_cell_measurement_theta_max 28.26
_cell_measurement_theta_min 2.71
_cell_measurement_wavelength 0.71073
_cell_volume 1148.84(4)
_computing_cell_refinement 'APPEX2 (BRUKER AXS, 2005)'
_computing_data_collection 'APPEX2 (BRUKER AXS, 2005)'
_computing_data_reduction 'APPEX2 (BRUKER AXS, 2005)'
_computing_molecular_graphics 'Ortep-3 for Windows (Farrugia, 1997)'
_computing_publication_material 'WinGX publication routines (Farrugia, 1999)'
_computing_structure_refinement 'SHELXL-97 (Sheldrick, 1997)'
_computing_structure_solution 'DIRDIF96 (Beurskens, 1986)'
_diffrn_ambient_temperature 100(2)
_diffrn_measured_fraction_theta_full 0.995
_diffrn_measured_fraction_theta_max 0.995
_diffrn_measurement_device 'four-circle diffractometer'
_diffrn_measurement_device_type 'BRUKER APPEX-II CCD'
_diffrn_measurement_method 'omega and phi scans'
_diffrn_radiation_monochromator graphite
_diffrn_radiation_probe x-ray
_diffrn_radiation_source 'fine-focus sealed tube'
_diffrn_radiation_type MoK\a
_diffrn_radiation_wavelength 0.7107
_diffrn_reflns_av_R_equivalents 0.0346
_diffrn_reflns_av_unetI/netI 0.0242
_diffrn_reflns_limit_h_max 11
_diffrn_reflns_limit_h_min -11
_diffrn_reflns_limit_k_max 13
_diffrn_reflns_limit_k_min -12
_diffrn_reflns_limit_l_max 16
_diffrn_reflns_limit_l_min 0
_diffrn_reflns_number 35256
_diffrn_reflns_theta_full 27.1
_diffrn_reflns_theta_max 27.1
_diffrn_reflns_theta_min 1.59
_exptl_absorpt_coefficient_mu 0.745
_exptl_absorpt_correction_T_max 0.94
_exptl_absorpt_correction_T_min 0.836
_exptl_absorpt_correction_type multi-scan
_exptl_absorpt_process_details 'BRUKER SADABS'
_exptl_crystal_colour Yello
_exptl_crystal_density_diffrn 1.598
_exptl_crystal_density_method 'not measured'
_exptl_crystal_description prism
_exptl_crystal_F_000 564
_exptl_crystal_size_max 0.23
_exptl_crystal_size_mid 0.08
_exptl_crystal_size_min 0.08
_refine_diff_density_max 0.607
_refine_diff_density_min -0.494
_refine_diff_density_rms 0.057
_refine_ls_extinction_method none
_refine_ls_goodness_of_fit_ref 1.055
_refine_ls_hydrogen_treatment mixed
_refine_ls_matrix_type full
_refine_ls_number_parameters 334
_refine_ls_number_reflns 5040
_refine_ls_number_restraints 0
_refine_ls_restrained_S_all 1.055
_refine_ls_R_factor_all 0.035
_refine_ls_R_factor_gt 0.0301
_refine_ls_shift/su_max 0.004
_refine_ls_shift/su_mean 0.001
_refine_ls_structure_factor_coef Fsqd
_refine_ls_weighting_details 'calc w=1/[\s^2^(Fo^2^)+(0.0326P)^2^+0.8297P] where P=(Fo^2^+2Fc^2^)/3'
_refine_ls_weighting_scheme calc
_refine_ls_wR_factor_gt 0.0734
_refine_ls_wR_factor_ref 0.0755
_reflns_number_gt 4476
_reflns_number_total 5040
_reflns_threshold_expression >2sigma(I)
_cod_data_source_file b906450h.txt
_cod_data_source_block 18
_cod_database_code 7001957

loop_
_symmetry_equiv_pos_as_xyz
'x, y, z'
'-x, -y, -z'

loop_
_atom_site_label
_atom_site_type_symbol
_atom_site_fract_x
_atom_site_fract_y
_atom_site_fract_z
_atom_site_U_iso_or_equiv
_atom_site_adp_type
_atom_site_occupancy
_atom_site_symmetry_multiplicity
_atom_site_calc_flag
_atom_site_refinement_flags
_atom_site_disorder_assembly
_atom_site_disorder_group
Mn1 Mn 0.76282(3) 0.36305(2) 0.269563(19) 0.01235(7) Uani 1 1 d . . .
N3 N 0.95332(16) 0.22755(14) 0.20432(11) 0.0138(3) Uani 1 1 d . . .
C2 C 0.96687(19) 0.10031(17) 0.19711(13) 0.0139(3) Uani 1 1 d . . .
N1 N 1.10823(16) 0.04480(14) 0.14630(11) 0.0134(3) Uani 1 1 d . . .
C5 C 1.18956(19) 0.14422(17) 0.11821(13) 0.0146(3) Uani 1 1 d . . .
C6 C 1.3458(2) 0.12690(18) 0.05515(14) 0.0187(4) Uani 1 1 d . . .
H6A H 1.3643 0.2139 0.0285 0.028 Uiso 1 1 calc R . .
H6B H 1.3483 0.0803 -0.0019 0.028 Uiso 1 1 calc R . .
H6C H 1.4255 0.0753 0.0983 0.028 Uiso 1 1 calc R . .
C4 C 1.0922(2) 0.25510(17) 0.15492(13) 0.0153(3) Uani 1 1 d . . .
N6 N 0.77314(16) 0.22187(14) 0.40104(11) 0.0133(3) Uani 1 1 d . . .
C7 C 0.68641(19) 0.13164(17) 0.42919(13) 0.0166(3) Uani 1 1 d . . .
H7 H 0.6162 0.1294 0.3849 0.02 Uiso 1 1 calc R . .
C8 C 0.6976(2) 0.04242(18) 0.52111(14) 0.0181(4) Uani 1 1 d . . .
H8 H 0.6373 -0.0197 0.5376 0.022 Uiso 1 1 calc R . .
C9 C 0.7994(2) 0.04638(18) 0.58845(14) 0.0194(4) Uani 1 1 d . . .
H9 H 0.806 -0.0109 0.6519 0.023 Uiso 1 1 calc R . .
C10 C 0.8916(2) 0.13722(17) 0.55996(13) 0.0168(3) Uani 1 1 d . . .
H10 H 0.9617 0.1413 0.6037 0.02 Uiso 1 1 calc R . .
C11 C 0.87762(19) 0.22194(16) 0.46511(13) 0.0143(3) Uani 1 1 d . . .
C12 C 0.97234(19) 0.31984(16) 0.42574(13) 0.0142(3) Uani 1 1 d . . .
C13 C 1.1026(2) 0.32094(17) 0.47047(13) 0.0169(3) Uani 1 1 d . . .
H13 H 1.1354 0.2572 0.5275 0.02 Uiso 1 1 calc R . .
C14 C 1.1829(2) 0.41797(18) 0.42909(14) 0.0190(4) Uani 1 1 d . . .
H14 H 1.2719 0.419 0.4566 0.023 Uiso 1 1 calc R . .
C15 C 1.1282(2) 0.51369(18) 0.34598(14) 0.0186(4) Uani 1 1 d . . .
H15 H 1.178 0.5819 0.3185 0.022 Uiso 1 1 calc R . .
C16 C 0.9988(2) 0.50649(17) 0.30440(13) 0.0163(3) Uani 1 1 d . . .
H16 H 0.9622 0.5714 0.249 0.02 Uiso 1 1 calc R . .
N17 N 0.92385(16) 0.40908(14) 0.34119(11) 0.0135(3) Uani 1 1 d . . .
C18 C 0.77843(19) 0.48293(17) 0.15244(13) 0.0151(3) Uani 1 1 d . . .
O19 O 0.79154(15) 0.55304(12) 0.07473(9) 0.0209(3) Uani 1 1 d . . .
C20 C 0.6219(2) 0.31195(17) 0.21118(14) 0.0183(4) Uani 1 1 d . . .
O21 O 0.52677(16) 0.29024(14) 0.17316(12) 0.0299(3) Uani 1 1 d . . .
C22 C 0.5981(2) 0.47987(17) 0.33277(13) 0.0163(3) Uani 1 1 d . . .
O23 O 0.49053(15) 0.54917(13) 0.37192(10) 0.0238(3) Uani 1 1 d . . .
C31 C 1.16164(19) -0.09269(16) 0.12626(13) 0.0141(3) Uani 1 1 d . . .
C32 C 1.0633(2) -0.14857(17) 0.08703(13) 0.0166(3) Uani 1 1 d . . .
H32 H 0.9629 -0.0979 0.0744 0.02 Uiso 1 1 calc R . .
C33 C 1.1163(2) -0.28081(18) 0.06684(13) 0.0188(4) Uani 1 1 d . . .
H33 H 1.0508 -0.3193 0.041 0.023 Uiso 1 1 calc R . .
C34 C 1.2669(2) -0.35597(18) 0.08507(14) 0.0201(4) Uani 1 1 d . . .
H34 H 1.3028 -0.444 0.0704 0.024 Uiso 1 1 calc R . .
C35 C 1.3634(2) -0.29916(17) 0.12529(14) 0.0193(4) Uani 1 1 d . . .
H35 H 1.464 -0.3497 0.1377 0.023 Uiso 1 1 calc R . .
C36 C 1.3113(2) -0.16769(17) 0.14707(13) 0.0172(3) Uani 1 1 d . . .
H36 H 1.3754 -0.1303 0.1752 0.021 Uiso 1 1 calc R . .
Cl24 Cl 0.32643(5) 0.15641(4) 0.70917(3) 0.01828(10) Uani 1 1 d . . .
O25 O 0.17065(16) 0.14561(15) 0.70391(11) 0.0280(3) Uani 1 1 d . . .
O26 O 0.4285(2) 0.02469(14) 0.73640(13) 0.0402(4) Uani 1 1 d . . .
O27 O 0.32033(17) 0.23957(14) 0.78600(11) 0.0298(3) Uani 1 1 d . . .
O28 O 0.38436(16) 0.21630(15) 0.60827(11) 0.0307(3) Uani 1 1 d . . .
H4 H 1.110(2) 0.3399(19) 0.1504(14) 0.011(4) Uiso 1 1 d . . .
H2 H 0.896(2) 0.052(2) 0.2241(16) 0.017(5) Uiso 1 1 d . . .

loop_
_atom_site_aniso_label
_atom_site_aniso_U_11
_atom_site_aniso_U_22
_atom_site_aniso_U_33
_atom_site_aniso_U_23
_atom_site_aniso_U_13
_atom_site_aniso_U_12
Mn1 0.01166(12) 0.01313(13) 0.01245(13) -0.00200(9) -0.00338(9) -0.00232(9)
N3 0.0138(7) 0.0156(7) 0.0122(7) -0.0022(5) -0.0034(5) -0.0032(5)
C2 0.0143(8) 0.0153(8) 0.0121(8) -0.0007(6) -0.0029(6) -0.0040(6)
N1 0.0136(6) 0.0141(7) 0.0126(7) -0.0014(5) -0.0032(5) -0.0030(5)
C5 0.0141(8) 0.0172(8) 0.0123(8) 0.0003(6) -0.0041(6) -0.0040(6)
C6 0.0151(8) 0.0184(8) 0.0211(9) -0.0025(7) 0.0005(7) -0.0036(7)
C4 0.0158(8) 0.0151(8) 0.0160(8) -0.0010(6) -0.0030(6) -0.0059(6)
N6 0.0119(6) 0.0155(7) 0.0124(7) -0.0035(5) -0.0007(5) -0.0029(5)
C7 0.0134(8) 0.0210(8) 0.0170(8) -0.0041(7) -0.0021(6) -0.0062(7)
C8 0.0169(8) 0.0196(8) 0.0190(9) -0.0024(7) 0.0004(7) -0.0083(7)
C9 0.0217(9) 0.0202(9) 0.0148(8) 0.0006(7) -0.0012(7) -0.0056(7)
C10 0.0167(8) 0.0201(8) 0.0146(8) -0.0027(7) -0.0040(7) -0.0051(7)
C11 0.0120(7) 0.0150(8) 0.0158(8) -0.0047(6) -0.0022(6) -0.0015(6)
C12 0.0158(8) 0.0145(8) 0.0127(8) -0.0038(6) -0.0010(6) -0.0038(6)
C13 0.0170(8) 0.0188(8) 0.0156(8) -0.0030(7) -0.0033(7) -0.0047(7)
C14 0.0169(8) 0.0237(9) 0.0195(9) -0.0059(7) -0.0028(7) -0.0083(7)
C15 0.0217(9) 0.0200(8) 0.0173(8) -0.0042(7) -0.0008(7) -0.0104(7)
C16 0.0201(8) 0.0153(8) 0.0142(8) -0.0025(6) -0.0015(7) -0.0059(7)
N17 0.0143(7) 0.0138(6) 0.0121(7) -0.0033(5) -0.0011(5) -0.0027(5)
C18 0.0135(8) 0.0149(8) 0.0181(9) -0.0069(7) -0.0051(6) -0.0008(6)
O19 0.0266(7) 0.0191(6) 0.0155(6) -0.0002(5) -0.0039(5) -0.0043(5)
C20 0.0206(9) 0.0153(8) 0.0177(9) -0.0006(7) -0.0038(7) -0.0026(7)
O21 0.0292(7) 0.0318(8) 0.0352(8) -0.0032(6) -0.0176(6) -0.0118(6)
C22 0.0175(8) 0.0171(8) 0.0163(8) 0.0000(7) -0.0041(7) -0.0085(7)
O23 0.0186(6) 0.0224(7) 0.0284(7) -0.0065(6) 0.0022(6) -0.0030(5)
C31 0.0165(8) 0.0137(8) 0.0112(8) -0.0011(6) -0.0010(6) -0.0029(6)
C32 0.0162(8) 0.0194(8) 0.0138(8) -0.0006(6) -0.0037(6) -0.0041(7)
C33 0.0242(9) 0.0192(8) 0.0157(8) -0.0029(7) -0.0043(7) -0.0086(7)
C34 0.0268(9) 0.0149(8) 0.0161(8) -0.0029(7) -0.0010(7) -0.0019(7)
C35 0.0168(8) 0.0178(8) 0.0192(9) 0.0003(7) -0.0028(7) 0.0006(7)
C36 0.0160(8) 0.0199(8) 0.0160(8) -0.0023(7) -0.0033(7) -0.0046(7)
Cl24 0.0205(2) 0.0159(2) 0.0202(2) -0.00327(16) -0.00860(16) -0.00376(16)
O25 0.0281(7) 0.0388(8) 0.0234(7) 0.0037(6) -0.0079(6) -0.0216(6)
O26 0.0540(10) 0.0194(7) 0.0468(10) -0.0048(7) -0.0304(8) 0.0048(7)
O27 0.0343(8) 0.0295(7) 0.0307(8) -0.0150(6) -0.0123(6) -0.0047(6)
O28 0.0212(7) 0.0441(9) 0.0267(7) 0.0007(6) -0.0027(6) -0.0120(6)

loop_
_atom_type_symbol
_atom_type_description
_atom_type_scat_dispersion_real
_atom_type_scat_dispersion_imag
_atom_type_scat_source
C C 0.0033 0.0016 'International Tables Vol C Tables 4.2.6.8 and 6.1.1.4'
H H 0 0 'International Tables Vol C Tables 4.2.6.8 and 6.1.1.4'
N N 0.0061 0.0033 'International Tables Vol C Tables 4.2.6.8 and 6.1.1.4'
O O 0.0106 0.006 'International Tables Vol C Tables 4.2.6.8 and 6.1.1.4'
F F 0.0171 0.0103 'International Tables Vol C Tables 4.2.6.8 and 6.1.1.4'
P P 0.1023 0.0942 'International Tables Vol C Tables 4.2.6.8 and 6.1.1.4'
Mn Mn 0.3368 0.7283 'International Tables Vol C Tables 4.2.6.8 and 6.1.1.4'
Cl Cl 0.1484 0.1585 'International Tables Vol C Tables 4.2.6.8 and 6.1.1.4'

loop_
_geom_angle_atom_site_label_1
_geom_angle_atom_site_label_2
_geom_angle_atom_site_label_3
_geom_angle
_geom_angle_site_symmetry_1
_geom_angle_site_symmetry_3
_geom_angle_publ_flag
C18 Mn1 C20 87.52(8) . . ?
C18 Mn1 C22 93.46(7) . . ?
C20 Mn1 C22 87.85(8) . . ?
C18 Mn1 N17 95.82(7) . . ?
C20 Mn1 N17 176.40(7) . . ?
C22 Mn1 N17 93.27(7) . . ?
C18 Mn1 N6 173.29(6) . . ?
C20 Mn1 N6 97.27(7) . . ?
C22 Mn1 N6 91.42(7) . . ?
N17 Mn1 N6 79.29(6) . . ?
C18 Mn1 N3 88.57(6) . . ?
C20 Mn1 N3 93.81(7) . . ?
C22 Mn1 N3 177.44(7) . . ?
N17 Mn1 N3 84.96(5) . . ?
N6 Mn1 N3 86.44(5) . . ?
C2 N3 C4 105.82(14) . . ?
C2 N3 Mn1 127.94(12) . . ?
C4 N3 Mn1 126.19(11) . . ?
N3 C2 N1 110.86(15) . . ?
N3 C2 H2 126.6(13) . . ?
N1 C2 H2 122.5(13) . . ?
C2 N1 C5 107.72(13) . . ?
C2 N1 C31 125.21(14) . . ?
C5 N1 C31 127.07(14) . . ?
C4 C5 N1 105.07(14) . . ?
C4 C5 C6 130.13(16) . . ?
N1 C5 C6 124.69(15) . . ?
C5 C6 H6A 109.5 . . ?
C5 C6 H6B 109.5 . . ?
H6A C6 H6B 109.5 . . ?
C5 C6 H6C 109.5 . . ?
H6A C6 H6C 109.5 . . ?
H6B C6 H6C 109.5 . . ?
C5 C4 N3 110.53(15) . . ?
C5 C4 H4 127.8(11) . . ?
N3 C4 H4 121.6(11) . . ?
C7 N6 C11 118.08(15) . . ?
C7 N6 Mn1 126.42(12) . . ?
C11 N6 Mn1 115.51(11) . . ?
N6 C7 C8 122.61(16) . . ?
N6 C7 H7 118.7 . . ?
C8 C7 H7 118.7 . . ?
C7 C8 C9 119.27(16) . . ?
C7 C8 H8 120.4 . . ?
C9 C8 H8 120.4 . . ?
C8 C9 C10 118.92(16) . . ?
C8 C9 H9 120.5 . . ?
C10 C9 H9 120.5 . . ?
C11 C10 C9 118.96(16) . . ?
C11 C10 H10 120.5 . . ?
C9 C10 H10 120.5 . . ?
N6 C11 C10 122.08(15) . . ?
N6 C11 C12 114.30(15) . . ?
C10 C11 C12 123.62(15) . . ?
N17 C12 C13 121.89(16) . . ?
N17 C12 C11 114.82(14) . . ?
C13 C12 C11 123.29(15) . . ?
C14 C13 C12 119.18(16) . . ?
C14 C13 H13 120.4 . . ?
C12 C13 H13 120.4 . . ?
C13 C14 C15 118.88(16) . . ?
C13 C14 H14 120.6 . . ?
C15 C14 H14 120.6 . . ?
C16 C15 C14 119.15(16) . . ?
C16 C15 H15 120.4 . . ?
C14 C15 H15 120.4 . . ?
N17 C16 C15 122.44(16) . . ?
N17 C16 H16 118.8 . . ?
C15 C16 H16 118.8 . . ?
C16 N17 C12 118.30(15) . . ?
C16 N17 Mn1 126.16(12) . . ?
C12 N17 Mn1 114.88(11) . . ?
O19 C18 Mn1 176.04(14) . . ?
O21 C20 Mn1 174.61(15) . . ?
O23 C22 Mn1 176.73(15) . . ?
C32 C31 C36 121.03(15) . . ?
C32 C31 N1 119.69(15) . . ?
C36 C31 N1 119.28(15) . . ?
C31 C32 C33 119.35(16) . . ?
C31 C32 H32 120.3 . . ?
C33 C32 H32 120.3 . . ?
C32 C33 C34 120.22(16) . . ?
C32 C33 H33 119.9 . . ?
C34 C33 H33 119.9 . . ?
C35 C34 C33 119.78(16) . . ?
C35 C34 H34 120.1 . . ?
C33 C34 H34 120.1 . . ?
C36 C35 C34 120.58(16) . . ?
C36 C35 H35 119.7 . . ?
C34 C35 H35 119.7 . . ?
C35 C36 C31 119.00(16) . . ?
C35 C36 H36 120.5 . . ?
C31 C36 H36 120.5 . . ?
O27 Cl24 O28 110.06(9) . . ?
O27 Cl24 O26 109.64(9) . . ?
O28 Cl24 O26 109.29(10) . . ?
O27 Cl24 O25 109.34(9) . . ?
O28 Cl24 O25 108.30(8) . . ?
O26 Cl24 O25 110.19(9) . . ?

loop_
_geom_bond_atom_site_label_1
_geom_bond_atom_site_label_2
_geom_bond_distance
_geom_bond_site_symmetry_2
_geom_bond_publ_flag
Mn1 C18 1.8064(18) . ?
Mn1 C20 1.8169(18) . ?
Mn1 C22 1.8234(17) . ?
Mn1 N17 2.0453(14) . ?
Mn1 N6 2.0466(14) . ?
Mn1 N3 2.0665(14) . ?
N3 C2 1.318(2) . ?
N3 C4 1.386(2) . ?
C2 N1 1.358(2) . ?
C2 H2 0.90(2) . ?
N1 C5 1.391(2) . ?
N1 C31 1.439(2) . ?
C5 C4 1.356(2) . ?
C5 C6 1.489(2) . ?
C6 H6A 0.96 . ?
C6 H6B 0.96 . ?
C6 H6C 0.96 . ?
C4 H4 0.933(19) . ?
N6 C7 1.347(2) . ?
N6 C11 1.355(2) . ?
C7 C8 1.379(2) . ?
C7 H7 0.93 . ?
C8 C9 1.381(3) . ?
C8 H8 0.93 . ?
C9 C10 1.388(2) . ?
C9 H9 0.93 . ?
C10 C11 1.388(2) . ?
C10 H10 0.93 . ?
C11 C12 1.476(2) . ?
C12 N17 1.354(2) . ?
C12 C13 1.391(2) . ?
C13 C14 1.383(2) . ?
C13 H13 0.93 . ?
C14 C15 1.386(3) . ?
C14 H14 0.93 . ?
C15 C16 1.384(2) . ?
C15 H15 0.93 . ?
C16 N17 1.346(2) . ?
C16 H16 0.93 . ?
C18 O19 1.150(2) . ?
C20 O21 1.146(2) . ?
C22 O23 1.142(2) . ?
C31 C32 1.387(2) . ?
C31 C36 1.390(2) . ?
C32 C33 1.388(2) . ?
C32 H32 0.93 . ?
C33 C34 1.390(3) . ?
C33 H33 0.93 . ?
C34 C35 1.388(3) . ?
C34 H34 0.93 . ?
C35 C36 1.387(2) . ?
C35 H35 0.93 . ?
C36 H36 0.93 . ?
Cl24 O27 1.4326(13) . ?
Cl24 O28 1.4379(15) . ?
Cl24 O26 1.4389(14) . ?
Cl24 O25 1.4439(14) . ?

loop_
_geom_torsion_atom_site_label_1
_geom_torsion_atom_site_label_2
_geom_torsion_atom_site_label_3
_geom_torsion_atom_site_label_4
_geom_torsion
_geom_torsion_site_symmetry_1
_geom_torsion_site_symmetry_2
_geom_torsion_site_symmetry_3
_geom_torsion_site_symmetry_4
_geom_torsion_publ_flag
C18 Mn1 N3 C2 -130.49(15) . . . . ?
C20 Mn1 N3 C2 -43.07(15) . . . . ?
N17 Mn1 N3 C2 133.54(15) . . . . ?
N6 Mn1 N3 C2 54.00(14) . . . . ?
C18 Mn1 N3 C4 46.68(14) . . . . ?
C20 Mn1 N3 C4 134.10(14) . . . . ?
N17 Mn1 N3 C4 -49.29(14) . . . . ?
N6 Mn1 N3 C4 -128.83(14) . . . . ?
C4 N3 C2 N1 0.54(18) . . . . ?
Mn1 N3 C2 N1 178.17(10) . . . . ?
N3 C2 N1 C5 -0.71(19) . . . . ?
N3 C2 N1 C31 179.19(14) . . . . ?
C2 N1 C5 C4 0.56(18) . . . . ?
C31 N1 C5 C4 -179.34(15) . . . . ?
C2 N1 C5 C6 -175.95(16) . . . . ?
C31 N1 C5 C6 4.2(3) . . . . ?
N1 C5 C4 N3 -0.24(19) . . . . ?
C6 C5 C4 N3 176.00(16) . . . . ?
C2 N3 C4 C5 -0.18(19) . . . . ?
Mn1 N3 C4 C5 -177.86(11) . . . . ?
C20 Mn1 N6 C7 -4.20(14) . . . . ?
C22 Mn1 N6 C7 83.81(14) . . . . ?
N17 Mn1 N6 C7 176.87(14) . . . . ?
N3 Mn1 N6 C7 -97.59(13) . . . . ?
C20 Mn1 N6 C11 176.30(12) . . . . ?
C22 Mn1 N6 C11 -95.68(12) . . . . ?
N17 Mn1 N6 C11 -2.63(11) . . . . ?
N3 Mn1 N6 C11 82.91(11) . . . . ?
C11 N6 C7 C8 1.5(2) . . . . ?
Mn1 N6 C7 C8 -177.98(12) . . . . ?
N6 C7 C8 C9 1.2(3) . . . . ?
C7 C8 C9 C10 -2.2(3) . . . . ?
C8 C9 C10 C11 0.5(2) . . . . ?
C7 N6 C11 C10 -3.2(2) . . . . ?
Mn1 N6 C11 C10 176.32(12) . . . . ?
C7 N6 C11 C12 177.37(14) . . . . ?
Mn1 N6 C11 C12 -3.09(17) . . . . ?
C9 C10 C11 N6 2.2(2) . . . . ?
C9 C10 C11 C12 -178.42(15) . . . . ?
N6 C11 C12 N17 10.3(2) . . . . ?
C10 C11 C12 N17 -169.10(15) . . . . ?
N6 C11 C12 C13 -169.09(15) . . . . ?
C10 C11 C12 C13 11.5(2) . . . . ?
N17 C12 C13 C14 1.6(2) . . . . ?
C11 C12 C13 C14 -179.03(15) . . . . ?
C12 C13 C14 C15 1.8(2) . . . . ?
C13 C14 C15 C16 -2.4(3) . . . . ?
C14 C15 C16 N17 -0.5(3) . . . . ?
C15 C16 N17 C12 3.8(2) . . . . ?
C15 C16 N17 Mn1 -166.36(13) . . . . ?
C13 C12 N17 C16 -4.4(2) . . . . ?
C11 C12 N17 C16 176.22(14) . . . . ?
C13 C12 N17 Mn1 166.88(12) . . . . ?
C11 C12 N17 Mn1 -12.52(17) . . . . ?
C18 Mn1 N17 C16 3.54(14) . . . . ?
C22 Mn1 N17 C16 -90.27(14) . . . . ?
N6 Mn1 N17 C16 178.90(14) . . . . ?
N3 Mn1 N17 C16 91.58(13) . . . . ?
C18 Mn1 N17 C12 -166.92(12) . . . . ?
C22 Mn1 N17 C12 99.26(12) . . . . ?
N6 Mn1 N17 C12 8.43(11) . . . . ?
N3 Mn1 N17 C12 -78.89(11) . . . . ?
C2 N1 C31 C32 46.6(2) . . . . ?
C5 N1 C31 C32 -133.49(17) . . . . ?
C2 N1 C31 C36 -133.10(17) . . . . ?
C5 N1 C31 C36 46.8(2) . . . . ?
C36 C31 C32 C33 -1.0(3) . . . . ?
N1 C31 C32 C33 179.31(15) . . . . ?
C31 C32 C33 C34 -0.5(3) . . . . ?
C32 C33 C34 C35 1.1(3) . . . . ?
C33 C34 C35 C36 -0.3(3) . . . . ?
C34 C35 C36 C31 -1.1(3) . . . . ?
C32 C31 C36 C35 1.8(3) . . . . ?
N1 C31 C36 C35 -178.50(15) . . . . ?
